data_4067619
loop_
_publ_author_name
'Zuidema, Erik'
'Goudriaan, P. Elsbeth'
'Swennenhuis, Bert H. G.'
'Kamer, Paul C. J.'
'van Leeuwen, Piet W. N. M.'
'Lutz, Martin'
'Spek, Anthony L.'

_publ_section_title
;
 Phenoxaphosphine-Based Diphosphine Ligands. Synthesis and Application in
 the Hydroformylation Reaction
;
_journal_issue 5
_journal_name_full Organometallics
_journal_page_first 1210
_journal_paper_doi 10.1021/om901041r
_journal_volume 29
_journal_year 2010
_chemical_formula_moiety 'C34 H28 O2 P2'
_chemical_formula_sum 'C34 H28 O2 P2'
_chemical_formula_weight 530.50
_chemical_name_systematic
; 
 ? 
;
_space_group_IT_number 15
_symmetry_cell_setting monoclinic
_symmetry_space_group_name_Hall '-C 2yc'
_symmetry_space_group_name_H-M 'C 1 2/c 1'
_atom_sites_solution_hydrogens difmap
_atom_sites_solution_primary direct
_atom_sites_solution_secondary difmap
_audit_creation_method SHELXL-97
_cell_angle_alpha 90.00
_cell_angle_beta 126.849(3)
_cell_angle_gamma 90.00
_cell_formula_units_Z 4
_cell_length_a 25.2531(18)
_cell_length_b 7.8060(4)
_cell_length_c 17.0051(8)
_cell_measurement_reflns_used 19716
_cell_measurement_temperature 150(2)
_cell_measurement_theta_max 27.50
_cell_measurement_theta_min 1.64
_cell_volume 2682.4(3)
_computing_cell_refinement Peakref
_computing_data_collection 'Nonius COLLECT'
_computing_data_reduction 'EvalCCD, Sadabs'
_computing_structure_refinement 'SHELXL-97 (Sheldrick, 1997)'
_computing_structure_solution 'SHELXS-97 (Sheldrick, 1997)'
_diffrn_ambient_temperature 150(2)
_diffrn_measured_fraction_theta_full 1.000
_diffrn_measured_fraction_theta_max 1.000
_diffrn_measurement_device_type 'Nonius KappaCCD'
_diffrn_radiation_monochromator graphite
_diffrn_radiation_source 'rotating anode'
_diffrn_radiation_type MoK\a
_diffrn_radiation_wavelength 0.71073
_diffrn_reflns_av_R_equivalents 0.0190
_diffrn_reflns_av_sigmaI/netI 0.0092
_diffrn_reflns_limit_h_max 32
_diffrn_reflns_limit_h_min -32
_diffrn_reflns_limit_k_max 10
_diffrn_reflns_limit_k_min -9
_diffrn_reflns_limit_l_max 22
_diffrn_reflns_limit_l_min -22
_diffrn_reflns_number 34055
_diffrn_reflns_theta_full 27.50
_diffrn_reflns_theta_max 27.50
_diffrn_reflns_theta_min 2.02
_exptl_absorpt_coefficient_mu 0.193
_exptl_absorpt_correction_T_max 0.94
_exptl_absorpt_correction_T_min 0.84
_exptl_absorpt_correction_type multi-scan
_exptl_absorpt_process_details Sadabs
_exptl_crystal_colour colourless
_exptl_crystal_density_diffrn 1.314
_exptl_crystal_density_method 'not measured'
_exptl_crystal_description block
_exptl_crystal_F_000 1112
_exptl_crystal_size_max 0.30
_exptl_crystal_size_mid 0.30
_exptl_crystal_size_min 0.30
_refine_diff_density_max 0.369
_refine_diff_density_min -0.237
_refine_diff_density_rms 0.046
_refine_ls_extinction_method none
_refine_ls_goodness_of_fit_ref 1.034
_refine_ls_hydrogen_treatment constr
_refine_ls_matrix_type full
_refine_ls_number_parameters 174
_refine_ls_number_reflns 3086
_refine_ls_number_restraints 0
_refine_ls_restrained_S_all 1.034
_refine_ls_R_factor_all 0.0340
_refine_ls_R_factor_gt 0.0306
_refine_ls_shift/su_max 0.000
_refine_ls_shift/su_mean 0.000
_refine_ls_structure_factor_coef Fsqd
_refine_ls_weighting_details 'calc w=1/[\s^2^(Fo^2^)+(0.0402P)^2^+3.1686P] where P=(Fo^2^+2Fc^2^)/3'
_refine_ls_weighting_scheme calc
_refine_ls_wR_factor_gt 0.0806
_refine_ls_wR_factor_ref 0.0830
_reflns_number_gt 2859
_reflns_number_total 3086
_reflns_threshold_expression I>2\s(I)
_cod_data_source_file om901041r_si_002.cif
_cod_data_source_block s3434a
_cod_original_sg_symbol_H-M 'C 2/c'
_cod_database_code 4067619

loop_
_symmetry_equiv_pos_as_xyz
'x, y, z'
'-x, y, -z+1/2'
'x+1/2, y+1/2, z'
'-x+1/2, y+1/2, -z+1/2'
'-x, -y, -z'
'x, -y, z-1/2'
'-x+1/2, -y+1/2, -z'
'x+1/2, -y+1/2, z-1/2'

loop_
_atom_site_label
_atom_site_type_symbol
_atom_site_fract_x
_atom_site_fract_y
_atom_site_fract_z
_atom_site_U_iso_or_equiv
_atom_site_adp_type
_atom_site_occupancy
_atom_site_symmetry_multiplicity
_atom_site_calc_flag
_atom_site_refinement_flags
P1 P 0.576808(14) 0.66093(4) 0.28959(2) 0.01400(9) Uani 1 1 d .
O1 O 0.67750(4) 0.57831(13) 0.23649(7) 0.0263(2) Uani 1 1 d .
C11 C 0.53358(5) 0.45383(14) 0.26822(8) 0.0137(2) Uani 1 1 d .
C12 C 0.56613(6) 0.29711(15) 0.28739(8) 0.0172(2) Uani 1 1 d .
H12 H 0.6115 0.2963 0.3134 0.021 Uiso 1 1 calc R
C13 C 0.53325(6) 0.14251(15) 0.26904(9) 0.0192(2) Uani 1 1 d .
H13 H 0.5561 0.0372 0.2825 0.023 Uiso 1 1 calc R
C21 C 0.66249(5) 0.59169(15) 0.36681(8) 0.0169(2) Uani 1 1 d .
C22 C 0.69302(6) 0.56841(16) 0.46748(9) 0.0193(2) Uani 1 1 d .
H22 H 0.6686 0.5949 0.4919 0.023 Uiso 1 1 calc R
C23 C 0.75737(6) 0.50829(16) 0.53278(9) 0.0218(3) Uani 1 1 d .
C24 C 0.79278(6) 0.47430(18) 0.49520(10) 0.0261(3) Uani 1 1 d .
H24 H 0.8369 0.4327 0.5381 0.031 Uiso 1 1 calc R
C25 C 0.76484(6) 0.50006(18) 0.39679(10) 0.0255(3) Uani 1 1 d .
H25 H 0.7899 0.4779 0.3730 0.031 Uiso 1 1 calc R
C26 C 0.69966(6) 0.55871(16) 0.33256(9) 0.0199(2) Uani 1 1 d .
C31 C 0.56650(6) 0.68293(15) 0.17453(8) 0.0166(2) Uani 1 1 d .
C32 C 0.50557(6) 0.74480(16) 0.09175(9) 0.0192(2) Uani 1 1 d .
H32 H 0.4724 0.7769 0.0990 0.023 Uiso 1 1 calc R
C33 C 0.49199(6) 0.76068(16) -0.00007(9) 0.0214(3) Uani 1 1 d .
C34 C 0.54232(7) 0.71812(18) -0.00827(9) 0.0254(3) Uani 1 1 d .
H34 H 0.5345 0.7284 -0.0702 0.030 Uiso 1 1 calc R
C35 C 0.60341(7) 0.66124(18) 0.07226(10) 0.0250(3) Uani 1 1 d .
H35 H 0.6373 0.6355 0.0657 0.030 Uiso 1 1 calc R
C36 C 0.61516(6) 0.64173(16) 0.16317(9) 0.0196(2) Uani 1 1 d .
C41 C 0.78729(6) 0.48057(18) 0.63993(9) 0.0274(3) Uani 1 1 d .
H41A H 0.7623 0.5464 0.6568 0.041 Uiso 1 1 calc R
H41B H 0.8335 0.5188 0.6808 0.041 Uiso 1 1 calc R
H41C H 0.7854 0.3585 0.6516 0.041 Uiso 1 1 calc R
C51 C 0.42472(7) 0.82201(19) -0.08745(9) 0.0286(3) Uani 1 1 d .
H51A H 0.4019 0.7286 -0.1351 0.043 Uiso 1 1 calc R
H51B H 0.4303 0.9190 -0.1184 0.043 Uiso 1 1 calc R
H51C H 0.3984 0.8581 -0.0653 0.043 Uiso 1 1 calc R

loop_
_atom_site_aniso_label
_atom_site_aniso_U_11
_atom_site_aniso_U_22
_atom_site_aniso_U_33
_atom_site_aniso_U_23
_atom_site_aniso_U_13
_atom_site_aniso_U_12
P1 0.01273(15) 0.01337(15) 0.01464(15) 0.00003(10) 0.00753(12) -0.00025(10)
O1 0.0186(4) 0.0399(6) 0.0213(4) 0.0019(4) 0.0125(4) 0.0069(4)
C11 0.0136(5) 0.0145(5) 0.0118(5) 0.0000(4) 0.0071(4) -0.0007(4)
C12 0.0146(5) 0.0179(6) 0.0166(5) 0.0004(4) 0.0081(4) 0.0017(4)
C13 0.0203(6) 0.0148(5) 0.0190(5) 0.0011(4) 0.0100(5) 0.0033(4)
C21 0.0128(5) 0.0149(5) 0.0186(5) -0.0004(4) 0.0071(4) -0.0017(4)
C22 0.0170(5) 0.0180(6) 0.0195(6) 0.0002(4) 0.0092(5) -0.0026(4)
C23 0.0174(6) 0.0177(6) 0.0207(6) 0.0014(5) 0.0063(5) -0.0021(4)
C24 0.0145(5) 0.0258(7) 0.0272(7) 0.0021(5) 0.0068(5) 0.0020(5)
C25 0.0171(6) 0.0284(7) 0.0294(7) -0.0007(5) 0.0131(5) 0.0020(5)
C26 0.0166(5) 0.0198(6) 0.0201(6) -0.0007(5) 0.0093(5) -0.0011(4)
C31 0.0178(5) 0.0152(5) 0.0168(5) 0.0000(4) 0.0104(5) -0.0017(4)
C32 0.0187(6) 0.0195(6) 0.0200(6) 0.0024(5) 0.0119(5) 0.0005(4)
C33 0.0229(6) 0.0200(6) 0.0179(5) 0.0017(5) 0.0105(5) -0.0002(5)
C34 0.0315(7) 0.0284(7) 0.0190(6) 0.0000(5) 0.0166(5) -0.0002(5)
C35 0.0265(6) 0.0298(7) 0.0255(6) -0.0014(5) 0.0192(6) 0.0010(5)
C36 0.0178(5) 0.0201(6) 0.0193(6) -0.0003(4) 0.0103(5) 0.0002(4)
C41 0.0208(6) 0.0278(7) 0.0206(6) 0.0049(5) 0.0055(5) 0.0005(5)
C51 0.0272(7) 0.0345(7) 0.0182(6) 0.0051(5) 0.0105(5) 0.0048(6)

loop_
_atom_type_symbol
_atom_type_description
_atom_type_scat_dispersion_real
_atom_type_scat_dispersion_imag
_atom_type_scat_source
C C 0.0033 0.0016 'International Tables Vol C Tables 4.2.6.8 and 6.1.1.4'
H H 0.0000 0.0000 'International Tables Vol C Tables 4.2.6.8 and 6.1.1.4'
O O 0.0106 0.0060 'International Tables Vol C Tables 4.2.6.8 and 6.1.1.4'
P P 0.1023 0.0942 'International Tables Vol C Tables 4.2.6.8 and 6.1.1.4'

loop_
_geom_angle_atom_site_label_1
_geom_angle_atom_site_label_2
_geom_angle_atom_site_label_3
_geom_angle
_geom_angle_site_symmetry_1
_geom_angle_site_symmetry_3
C21 P1 C31 98.38(5) . .
C21 P1 C11 100.83(5) . .
C31 P1 C11 100.55(5) . .
C26 O1 C36 122.60(10) . .
C12 C11 C11 118.99(6) . 2_655
C12 C11 P1 121.36(8) . .
C11 C11 P1 119.64(3) 2_655 .
C13 C12 C11 121.23(10) . .
C13 C12 H12 119.4 . .
C11 C12 H12 119.4 . .
C12 C13 C13 119.76(7) . 2_655
C12 C13 H13 120.1 . .
C13 C13 H13 120.1 2_655 .
C26 C21 C22 118.05(11) . .
C26 C21 P1 124.23(9) . .
C22 C21 P1 117.72(9) . .
C23 C22 C21 122.79(12) . .
C23 C22 H22 118.6 . .
C21 C22 H22 118.6 . .
C22 C23 C24 117.38(12) . .
C22 C23 C41 120.75(12) . .
C24 C23 C41 121.87(12) . .
C25 C24 C23 121.38(12) . .
C25 C24 H24 119.3 . .
C23 C24 H24 119.3 . .
C24 C25 C26 119.93(12) . .
C24 C25 H25 120.0 . .
C26 C25 H25 120.0 . .
O1 C26 C21 125.25(11) . .
O1 C26 C25 114.33(11) . .
C21 C26 C25 120.42(11) . .
C36 C31 C32 117.84(11) . .
C36 C31 P1 123.95(9) . .
C32 C31 P1 118.21(9) . .
C33 C32 C31 122.63(11) . .
C33 C32 H32 118.7 . .
C31 C32 H32 118.7 . .
C32 C33 C34 117.67(11) . .
C32 C33 C51 120.43(12) . .
C34 C33 C51 121.91(11) . .
C35 C34 C33 121.15(12) . .
C35 C34 H34 119.4 . .
C33 C34 H34 119.4 . .
C34 C35 C36 120.03(12) . .
C34 C35 H35 120.0 . .
C36 C35 H35 120.0 . .
O1 C36 C31 125.36(11) . .
O1 C36 C35 114.01(11) . .
C31 C36 C35 120.63(11) . .
C23 C41 H41A 109.5 . .
C23 C41 H41B 109.5 . .
H41A C41 H41B 109.5 . .
C23 C41 H41C 109.5 . .
H41A C41 H41C 109.5 . .
H41B C41 H41C 109.5 . .
C33 C51 H51A 109.5 . .
C33 C51 H51B 109.5 . .
H51A C51 H51B 109.5 . .
C33 C51 H51C 109.5 . .
H51A C51 H51C 109.5 . .
H51B C51 H51C 109.5 . .

loop_
_geom_bond_atom_site_label_1
_geom_bond_atom_site_label_2
_geom_bond_distance
_geom_bond_site_symmetry_2
P1 C21 1.8140(12) .
P1 C31 1.8206(12) .
P1 C11 1.8604(11) .
O1 C26 1.3817(15) .
O1 C36 1.3871(15) .
C11 C12 1.3990(16) .
C11 C11 1.414(2) 2_655
C12 C13 1.3901(17) .
C12 H12 0.9500 .
C13 C13 1.391(2) 2_655
C13 H13 0.9500 .
C21 C26 1.3934(17) .
C21 C22 1.4053(16) .
C22 C23 1.3891(17) .
C22 H22 0.9500 .
C23 C24 1.402(2) .
C23 C41 1.5121(17) .
C24 C25 1.3865(19) .
C24 H24 0.9500 .
C25 C26 1.3984(17) .
C25 H25 0.9500 .
C31 C36 1.3911(17) .
C31 C32 1.4087(16) .
C32 C33 1.3888(17) .
C32 H32 0.9500 .
C33 C34 1.3992(19) .
C33 C51 1.5151(17) .
C34 C35 1.3851(19) .
C34 H34 0.9500 .
C35 C36 1.3969(17) .
C35 H35 0.9500 .
C41 H41A 0.9800 .
C41 H41B 0.9800 .
C41 H41C 0.9800 .
C51 H51A 0.9800 .
C51 H51B 0.9800 .
C51 H51C 0.9800 .

loop_
_geom_torsion_atom_site_label_1
_geom_torsion_atom_site_label_2
_geom_torsion_atom_site_label_3
_geom_torsion_atom_site_label_4
_geom_torsion
_geom_torsion_site_symmetry_1
_geom_torsion_site_symmetry_4
C21 P1 C11 C12 -16.03(10) . .
C31 P1 C11 C12 84.73(10) . .
C21 P1 C11 C11 164.04(12) . 2_655
C31 P1 C11 C11 -95.20(12) . 2_655
C11 C11 C12 C13 1.56(19) 2_655 .
P1 C11 C12 C13 -178.37(9) . .
C11 C12 C13 C13 0.0(2) . 2_655
C31 P1 C21 C26 -4.33(12) . .
C11 P1 C21 C26 98.18(11) . .
C31 P1 C21 C22 176.28(9) . .
C11 P1 C21 C22 -81.21(10) . .
C26 C21 C22 C23 -2.45(18) . .
P1 C21 C22 C23 176.98(10) . .
C21 C22 C23 C24 1.57(19) . .
C21 C22 C23 C41 -178.21(11) . .
C22 C23 C24 C25 0.2(2) . .
C41 C23 C24 C25 179.95(12) . .
C23 C24 C25 C26 -1.0(2) . .
C36 O1 C26 C21 2.96(19) . .
C36 O1 C26 C25 -177.33(11) . .
C22 C21 C26 O1 -178.72(11) . .
P1 C21 C26 O1 1.89(18) . .
C22 C21 C26 C25 1.59(18) . .
P1 C21 C26 C25 -177.80(10) . .
C24 C25 C26 O1 -179.67(12) . .
C24 C25 C26 C21 0.1(2) . .
C21 P1 C31 C36 3.33(11) . .
C11 P1 C31 C36 -99.42(11) . .
C21 P1 C31 C32 -176.90(10) . .
C11 P1 C31 C32 80.35(10) . .
C36 C31 C32 C33 2.04(18) . .
P1 C31 C32 C33 -177.75(10) . .
C31 C32 C33 C34 -2.14(19) . .
C31 C32 C33 C51 177.81(12) . .
C32 C33 C34 C35 0.4(2) . .
C51 C33 C34 C35 -179.60(13) . .
C33 C34 C35 C36 1.5(2) . .
C26 O1 C36 C31 -4.10(19) . .
C26 O1 C36 C35 176.48(11) . .
C32 C31 C36 O1 -179.51(11) . .
P1 C31 C36 O1 0.26(18) . .
C32 C31 C36 C35 -0.13(18) . .
P1 C31 C36 C35 179.65(10) . .
C34 C35 C36 O1 177.87(12) . .
C34 C35 C36 C31 -1.6(2) . .
